data_4109394
loop_
_publ_author_name
'Jarrod F. Eubank'
'Victor Ch. Kravtsov'
'Mohamed Eddaoudi'

_publ_section_title
;
 Synthesis of Organic Photodimeric Cage Molecules Based on Cycloaddition
 via Metal-Ligand Directed Assembly
;
_journal_name_full 'Journal of the American Chemical Society'
_journal_page_first 5820
_journal_page_last 5821
_journal_paper_doi 10.1021/ja070924n
_journal_volume 129
_journal_year 2007
_chemical_formula_sum 'C12 H10 Co N2 O5'
_chemical_formula_weight 321.15
_chemical_name_systematic
; 
 ? 
;
_space_group_IT_number 14
_symmetry_cell_setting monoclinic
_symmetry_space_group_name_Hall '-P 2ybc'
_symmetry_space_group_name_H-M 'P 1 21/c 1'
_atom_sites_solution_hydrogens geom
_atom_sites_solution_primary direct
_atom_sites_solution_secondary difmap
_audit_creation_method SHELXL-97
_cell_angle_alpha 90.00
_cell_angle_beta 91.465(2)
_cell_angle_gamma 90.00
_cell_formula_units_Z 4
_cell_length_a 10.8654(14)
_cell_length_b 9.8741(12)
_cell_length_c 11.9102(14)
_cell_measurement_temperature 100(2)
_cell_volume 1277.4(3)
_computing_structure_refinement 'SHELXL-97 (Sheldrick, 1997)'
_computing_structure_solution 'SHELXS-97 (Sheldrick, 1990)'
_diffrn_ambient_temperature 100(2)
_diffrn_measured_fraction_theta_full 0.996
_diffrn_measured_fraction_theta_max 0.996
_diffrn_radiation_monochromator graphite
_diffrn_radiation_source 'fine-focus sealed tube'
_diffrn_radiation_type MoK\a
_diffrn_radiation_wavelength 0.71073
_diffrn_reflns_av_R_equivalents 0.0434
_diffrn_reflns_av_sigmaI/netI 0.0514
_diffrn_reflns_limit_h_max 10
_diffrn_reflns_limit_h_min -12
_diffrn_reflns_limit_k_max 10
_diffrn_reflns_limit_k_min -11
_diffrn_reflns_limit_l_max 13
_diffrn_reflns_limit_l_min -14
_diffrn_reflns_number 6606
_diffrn_reflns_theta_full 25.08
_diffrn_reflns_theta_max 25.08
_diffrn_reflns_theta_min 1.87
_exptl_absorpt_coefficient_mu 1.364
_exptl_absorpt_correction_T_max 0.9602
_exptl_absorpt_correction_T_min 0.8757
_exptl_absorpt_correction_type multi-scan
_exptl_crystal_colour pink
_exptl_crystal_density_diffrn 1.670
_exptl_crystal_description plate
_exptl_crystal_F_000 652
_exptl_crystal_size_max 0.10
_exptl_crystal_size_mid 0.10
_exptl_crystal_size_min 0.03
_refine_diff_density_max 0.663
_refine_diff_density_min -0.696
_refine_diff_density_rms 0.106
_refine_ls_extinction_method none
_refine_ls_goodness_of_fit_ref 1.003
_refine_ls_hydrogen_treatment constr
_refine_ls_matrix_type full
_refine_ls_number_parameters 155
_refine_ls_number_reflns 2258
_refine_ls_number_restraints 1
_refine_ls_restrained_S_all 1.003
_refine_ls_R_factor_all 0.0615
_refine_ls_R_factor_gt 0.0499
_refine_ls_shift/su_max 0.002
_refine_ls_shift/su_mean 0.000
_refine_ls_structure_factor_coef Fsqd
_refine_ls_weighting_details 'calc w=1/[\s^2^(Fo^2^)+(0.0799P)^2^+2.4197P] where P=(Fo^2^+2Fc^2^)/3'
_refine_ls_weighting_scheme calc
_refine_ls_wR_factor_gt 0.1334
_refine_ls_wR_factor_ref 0.1406
_reflns_number_gt 1865
_reflns_number_total 2258
_reflns_threshold_expression >2sigma(I)
_cod_data_source_file ja070924nsi20070208_031552.cif
_cod_data_source_block compound1
_cod_database_code 4109394

loop_
_symmetry_equiv_pos_as_xyz
'x, y, z'
'-x, y+1/2, -z+1/2'
'-x, -y, -z'
'x, -y-1/2, z-1/2'

loop_
_atom_site_label
_atom_site_type_symbol
_atom_site_fract_x
_atom_site_fract_y
_atom_site_fract_z
_atom_site_U_iso_or_equiv
_atom_site_adp_type
_atom_site_occupancy
_atom_site_symmetry_multiplicity
_atom_site_calc_flag
_atom_site_refinement_flags
_atom_site_disorder_assembly
_atom_site_disorder_group
Co1 Co 0.66509(5) 1.01153(5) 0.67112(4) 0.0127(2) Uani 1 1 d . . .
N1 N 0.6610(3) 0.9972(3) 0.8520(3) 0.0142(7) Uani 1 1 d . A .
O1 O 0.6770(3) 0.7009(3) 1.1656(2) 0.0196(7) Uani 1 1 d . . .
O2 O 0.6683(3) 0.6107(3) 0.9979(2) 0.0164(6) Uani 1 1 d . . .
O3 O 0.6447(3) 1.1955(3) 1.2167(2) 0.0213(7) Uani 1 1 d . A .
O4 O 0.6548(3) 1.3268(3) 1.0665(2) 0.0216(7) Uani 1 1 d . . .
O1A O 0.4753(3) 1.0023(3) 0.6681(2) 0.0195(7) Uani 1 1 d . A .
H1W H 0.4264 1.0248 0.6158 0.023 Uiso 1 1 d R . .
H2W H 0.4329 0.9325 0.6963 0.023 Uiso 1 1 d R . .
C1 C 0.6629(4) 0.8733(4) 0.8979(3) 0.0141(9) Uani 1 1 d . . .
H1 H 0.6650 0.7970 0.8494 0.017 Uiso 1 1 calc R A .
C2 C 0.6621(4) 0.8512(4) 1.0126(3) 0.0127(8) Uani 1 1 d . A .
C3 C 0.6559(4) 0.9620(4) 1.0828(3) 0.0143(8) Uani 1 1 d . . .
H3 H 0.6543 0.9496 1.1618 0.017 Uiso 1 1 calc R A .
C4 C 0.6522(4) 1.0913(4) 1.0378(3) 0.0132(9) Uani 1 1 d . A .
C5 C 0.6555(4) 1.1041(4) 0.9217(3) 0.0150(9) Uani 1 1 d . . .
H5 H 0.6538 1.1925 0.8901 0.018 Uiso 1 1 calc R A .
C6 C 0.6685(4) 0.7117(4) 1.0597(3) 0.0145(9) Uani 1 1 d . . .
C7 C 0.6491(4) 1.2134(4) 1.1135(3) 0.0158(9) Uani 1 1 d . . .
N1A N 0.8619(7) 1.0258(10) 0.6713(9) 0.0213(10) Uani 0.462(3) 1 d PG A 1
C1A C 0.9288(8) 0.9268(9) 0.7204(8) 0.0558(12) Uiso 0.462(3) 1 d PG A 1
H1A H 0.8867 0.8562 0.7577 0.067 Uiso 0.462(3) 1 calc PR A 1
C2A C 1.0546(8) 0.9229(9) 0.7194(8) 0.0558(12) Uiso 0.462(3) 1 d PG A 1
H2A H 1.0984 0.8518 0.7563 0.067 Uiso 0.462(3) 1 calc PR A 1
C3A C 1.1172(7) 1.0232(10) 0.6641(8) 0.0558(12) Uiso 0.462(3) 1 d PG A 1
H3A H 1.2045 1.0222 0.6618 0.067 Uiso 0.462(3) 1 calc PR A 1
C4A C 1.0501(10) 1.1251(9) 0.6123(8) 0.0558(12) Uiso 0.462(3) 1 d PG A 1
H4A H 1.0903 1.1954 0.5729 0.067 Uiso 0.462(3) 1 calc PR A 1
C5A C 0.9241(10) 1.1233(9) 0.6186(9) 0.0558(12) Uiso 0.462(3) 1 d PG A 1
H5A H 0.8786 1.1948 0.5839 0.067 Uiso 0.462(3) 1 calc PR A 1
N1B N 0.8636(9) 1.0294(13) 0.6838(11) 0.0213(10) Uani 0.337(5) 1 d PG A 2
C1B C 0.9358(11) 0.9339(11) 0.6395(10) 0.0558(12) Uiso 0.337(5) 1 d PG A 2
H1B H 0.8978 0.8563 0.6066 0.067 Uiso 0.337(5) 1 calc PR A 2
C2B C 1.0615(11) 0.9431(12) 0.6396(11) 0.0558(12) Uiso 0.337(5) 1 d PG A 2
H2B H 1.1092 0.8724 0.6086 0.067 Uiso 0.337(5) 1 calc PR A 2
C3B C 1.1181(9) 1.0559(14) 0.6852(11) 0.0558(12) Uiso 0.337(5) 1 d PG A 2
H3B H 1.2052 1.0648 0.6857 0.067 Uiso 0.337(5) 1 calc PR A 2
C4B C 1.0454(12) 1.1558(11) 0.7302(11) 0.0558(12) Uiso 0.337(5) 1 d PG A 2
H4B H 1.0815 1.2353 0.7617 0.067 Uiso 0.337(5) 1 calc PR A 2
C5B C 0.9201(11) 1.1382(11) 0.7287(10) 0.0558(12) Uiso 0.337(5) 1 d PG A 2
H5B H 0.8708 1.2066 0.7611 0.067 Uiso 0.337(5) 1 calc PR A 2
N1C N 0.8562(16) 1.038(3) 0.678(2) 0.0213(10) Uani 0.201(6) 1 d PG A 3
C1C C 0.928(2) 0.997(2) 0.7650(17) 0.0558(12) Uiso 0.201(6) 1 d PG A 3
H1C H 0.8896 0.9571 0.8279 0.067 Uiso 0.201(6) 1 calc PR A 3
C2C C 1.0534(19) 1.008(2) 0.7671(16) 0.0558(12) Uiso 0.201(6) 1 d PG A 3
H2C H 1.1005 0.9788 0.8308 0.067 Uiso 0.201(6) 1 calc PR A 3
C3C C 1.1107(17) 1.063(2) 0.676(2) 0.0558(12) Uiso 0.201(6) 1 d PG A 3
H3C H 1.1978 1.0714 0.6752 0.067 Uiso 0.201(6) 1 calc PR A 3
C4C C 1.039(2) 1.105(2) 0.5854(16) 0.0558(12) Uiso 0.201(6) 1 d PG A 3
H4C H 1.0755 1.1428 0.5208 0.067 Uiso 0.201(6) 1 calc PR A 3
C5C C 0.913(2) 1.092(2) 0.5903(17) 0.0558(12) Uiso 0.201(6) 1 d PG A 3
H5C H 0.8643 1.1233 0.5283 0.067 Uiso 0.201(6) 1 calc PR A 3

loop_
_atom_site_aniso_label
_atom_site_aniso_U_11
_atom_site_aniso_U_22
_atom_site_aniso_U_33
_atom_site_aniso_U_23
_atom_site_aniso_U_13
_atom_site_aniso_U_12
Co1 0.0236(4) 0.0069(3) 0.0076(3) 0.00129(19) 0.0001(2) -0.0010(2)
N1 0.025(2) 0.0102(17) 0.0077(16) 0.0008(12) 0.0007(14) 0.0021(14)
O1 0.039(2) 0.0125(14) 0.0076(13) 0.0039(10) 0.0001(13) 0.0001(12)
O2 0.0286(18) 0.0081(13) 0.0125(14) -0.0020(10) -0.0023(12) 0.0000(12)
O3 0.043(2) 0.0130(14) 0.0084(14) -0.0024(11) 0.0028(13) -0.0039(13)
O4 0.043(2) 0.0077(14) 0.0137(14) -0.0016(11) 0.0033(13) 0.0013(13)
O1A 0.0232(17) 0.0208(16) 0.0144(15) 0.0058(11) 0.0002(12) 0.0011(12)
C1 0.025(3) 0.0083(18) 0.0090(18) -0.0008(15) 0.0011(16) -0.0001(16)
C2 0.021(2) 0.0083(19) 0.0091(18) 0.0015(14) -0.0006(15) 0.0009(15)
C3 0.020(2) 0.0131(19) 0.0094(18) 0.0012(15) -0.0002(16) 0.0003(16)
C4 0.019(2) 0.010(2) 0.0111(19) -0.0008(14) 0.0016(16) 0.0000(16)
C5 0.021(2) 0.012(2) 0.0121(19) -0.0012(15) -0.0001(16) -0.0002(16)
C6 0.015(2) 0.012(2) 0.016(2) 0.0025(16) 0.0033(16) -0.0011(16)
C7 0.020(2) 0.013(2) 0.014(2) -0.0018(16) 0.0008(17) 0.0017(16)
N1A 0.026(2) 0.024(2) 0.013(2) 0.0043(17) -0.0026(17) -0.0089(17)
N1B 0.026(2) 0.024(2) 0.013(2) 0.0043(17) -0.0026(17) -0.0089(17)
N1C 0.026(2) 0.024(2) 0.013(2) 0.0043(17) -0.0026(17) -0.0089(17)

loop_
_atom_type_symbol
_atom_type_description
_atom_type_scat_dispersion_real
_atom_type_scat_dispersion_imag
_atom_type_scat_source
C C 0.0033 0.0016 'International Tables Vol C Tables 4.2.6.8 and 6.1.1.4'
H H 0.0000 0.0000 'International Tables Vol C Tables 4.2.6.8 and 6.1.1.4'
N N 0.0061 0.0033 'International Tables Vol C Tables 4.2.6.8 and 6.1.1.4'
O O 0.0106 0.0060 'International Tables Vol C Tables 4.2.6.8 and 6.1.1.4'
Co Co 0.3494 0.9721 'International Tables Vol C Tables 4.2.6.8 and 6.1.1.4'

loop_
_geom_angle_atom_site_label_1
_geom_angle_atom_site_label_2
_geom_angle_atom_site_label_3
_geom_angle
_geom_angle_site_symmetry_1
_geom_angle_site_symmetry_3
O4 Co1 O1A 89.12(12) 4_585 .
O4 Co1 N1C 88.0(7) 4_585 .
O1A Co1 N1C 175.1(7) . .
O4 Co1 O1 140.26(10) 4_585 4_575
O1A Co1 O1 91.00(11) . 4_575
N1C Co1 O1 93.7(7) . 4_575
O4 Co1 N1A 89.3(3) 4_585 .
O1A Co1 N1A 178.5(3) . .
N1C Co1 N1A 4.1(8) . .
O1 Co1 N1A 90.2(3) 4_575 .
O4 Co1 N1 131.50(11) 4_585 .
O1A Co1 N1 88.20(13) . .
N1C Co1 N1 90.8(7) . .
O1 Co1 N1 88.21(11) 4_575 .
N1A Co1 N1 92.8(3) . .
O4 Co1 N1B 91.0(4) 4_585 .
O1A Co1 N1B 176.3(3) . .
N1C Co1 N1B 3.0(9) . .
O1 Co1 N1B 91.2(4) 4_575 .
N1A Co1 N1B 4.0(5) . .
N1 Co1 N1B 89.0(3) . .
O4 Co1 O2 82.45(10) 4_585 4_575
O1A Co1 O2 89.94(11) . 4_575
N1C Co1 O2 93.6(7) . 4_575
O1 Co1 O2 57.81(9) 4_575 4_575
N1A Co1 O2 89.9(3) . 4_575
N1 Co1 O2 145.94(10) . 4_575
N1B Co1 O2 93.7(3) . 4_575
C1 N1 C5 117.7(3) . .
C1 N1 Co1 117.8(2) . .
C5 N1 Co1 124.5(2) . .
C6 O1 Co1 96.4(2) . 4_576
C6 O2 Co1 83.9(2) . 4_576
C7 O4 Co1 115.5(2) . 4_586
N1 C1 C2 123.1(3) . .
C3 C2 C1 118.4(3) . .
C3 C2 C6 120.5(3) . .
C1 C2 C6 121.1(3) . .
C2 C3 C4 119.8(3) . .
C3 C4 C5 117.9(3) . .
C3 C4 C7 120.5(3) . .
C5 C4 C7 121.6(3) . .
N1 C5 C4 123.0(4) . .
O2 C6 O1 121.5(4) . .
O2 C6 C2 121.4(3) . .
O1 C6 C2 117.1(3) . .
O3 C7 O4 124.9(4) . .
O3 C7 C4 118.6(3) . .
O4 C7 C4 116.4(3) . .
C5A N1A C1A 116.9 . .
C5A N1A Co1 124.1(6) . .
C1A N1A Co1 118.8(6) . .
N1A C1A C2A 123.1 . .
C1A C2A C3A 119.3 . .
C2A C3A C4A 118.5 . .
C5A C4A C3A 118.8 . .
N1A C5A C4A 123.4 . .
C5B N1B C1B 116.9 . .
C5B N1B Co1 122.5(7) . .
C1B N1B Co1 120.4(7) . .
N1B C1B C2B 123.1 . .
C1B C2B C3B 119.3 . .
C2B C3B C4B 118.5 . .
C5B C4B C3B 118.8 . .
N1B C5B C4B 123.4 . .
C5C N1C C1C 116.9 . .
C5C N1C Co1 119.8(13) . .
C1C N1C Co1 123.2(13) . .
N1C C1C C2C 123.1 . .
C1C C2C C3C 119.3 . .
C2C C3C C4C 118.5 . .
C5C C4C C3C 118.8 . .
N1C C5C C4C 123.4 . .

loop_
_geom_bond_atom_site_label_1
_geom_bond_atom_site_label_2
_geom_bond_distance
_geom_bond_site_symmetry_2
Co1 O4 2.027(3) 4_585
Co1 O1A 2.063(3) .
Co1 N1C 2.093(18) .
Co1 O1 2.103(3) 4_575
Co1 N1A 2.143(8) .
Co1 N1 2.161(3) .
Co1 N1B 2.166(10) .
Co1 O2 2.391(3) 4_575
N1 C1 1.340(5) .
N1 C5 1.345(5) .
O1 C6 1.266(5) .
O1 Co1 2.103(3) 4_576
O2 C6 1.240(5) .
O2 Co1 2.391(3) 4_576
O3 C7 1.244(5) .
O4 C7 1.254(5) .
O4 Co1 2.027(3) 4_586
C1 C2 1.383(5) .
C2 C3 1.379(5) .
C2 C6 1.489(5) .
C3 C4 1.385(5) .
C4 C5 1.390(5) .
C4 C7 1.507(5) .
N1A C5A 1.3414 .
N1A C1A 1.3428 .
C1A C2A 1.3684 .
C2A C3A 1.3772 .
C3A C4A 1.3799 .
C4A C5A 1.3728 .
N1B C5B 1.3414 .
N1B C1B 1.3428 .
C1B C2B 1.3684 .
C2B C3B 1.3773 .
C3B C4B 1.3799 .
C4B C5B 1.3727 .
N1C C5C 1.3413 .
N1C C1C 1.3428 .
C1C C2C 1.3684 .
C2C C3C 1.3772 .
C3C C4C 1.3799 .
C4C C5C 1.3727 .
